data_2300022
_journal_name_full 'Journal of Applied Crystallography'
_journal_page_first 791
_journal_page_last 797
_journal_paper_doi 10.1107/S0021889804017832
_journal_volume 37
_journal_year 2004
_chemical_formula_sum 'C6 H6 N12 O12'
_chemical_formula_weight 438.23
_chemical_name_common 'gamma-HNIW, gamma-CL20'
_space_group_IT_number 14
_symmetry_cell_setting monoclinic
_symmetry_space_group_name_Hall '-P 2yn'
_symmetry_space_group_name_H-M 'P 1 21/n 1'
_cell_angle_alpha 90.00
_cell_angle_beta 108.8410(10)
_cell_angle_gamma 90.00
_cell_formula_units_Z 4
_cell_length_a 13.1156(7)
_cell_length_b 8.1713(4)
_cell_length_c 14.8059(8)
_cell_measurement_temperature 200.0(10)
_cell_volume 1501.75(14)
_diffrn_ambient_temperature 200.0(10)
_exptl_crystal_density_diffrn 1.938
_refine_ls_R_factor_obs 0.0369
_refine_ls_wR_factor_obs 0.0932
_cod_depositor_comments
;
The following automatic conversions were performed:
'_symmetry_cell_setting' value 'Monoclinic' changed to 'monoclinic'
according to '/home/saulius/struct/CIF-dictionaries/cif_core.dic'
dictionary named 'cif_core.dic' version 2.4.1 from 2010-06-29.

Automatic conversion script
Id: cif_fix_enum 1527 2010-12-29 10:47:43Z saulius 
;
_cod_original_sg_symbol_H-M 'P 21/n'
_cod_database_code 2300022

loop_
_symmetry_equiv_pos_as_xyz
'x, y, z'
'-x+1/2, y+1/2, -z+1/2'
'-x, -y, -z'
'x-1/2, -y-1/2, z-1/2'

loop_
_atom_site_aniso_label
_atom_site_aniso_U_11
_atom_site_aniso_U_22
_atom_site_aniso_U_33
_atom_site_aniso_U_12
_atom_site_aniso_U_13
_atom_site_aniso_U_23
C1 0.0166(7) 0.0207(7) 0.0165(6) 0.0031(5) 0.0055(5) 0.0007(5)
C2 0.0157(7) 0.0201(6) 0.0159(6) -0.0014(5) 0.0069(5) -0.0007(4)
C3 0.0177(7) 0.0170(6) 0.0178(6) -0.0005(5) 0.0064(5) -0.0020(5)
C4 0.0183(7) 0.0209(7) 0.0149(6) 0.0019(5) 0.0065(5) -0.0002(5)
C5 0.0150(7) 0.0187(6) 0.0151(6) -0.0017(5) 0.0036(5) 0.0001(4)
C6 0.0190(7) 0.0164(6) 0.0153(6) -0.0013(5) 0.0046(5) 0.0011(5)
N1 0.0229(6) 0.0191(6) 0.0157(5) 0.0017(5) 0.0088(5) 0.0034(4)
N2 0.0371(8) 0.0188(6) 0.0153(6) -0.0019(5) 0.0082(5) 0.0003(4)
N3 0.0151(6) 0.0240(6) 0.0146(5) -0.0025(5) 0.0022(4) -0.0033(4)
N4 0.0180(6) 0.0369(7) 0.0193(6) -0.0066(5) 0.0029(5) -0.0036(5)
N5 0.0244(6) 0.0126(5) 0.0189(6) 0.0005(4) 0.0060(5) 0.0004(4)
N6 0.0426(8) 0.0152(6) 0.0333(7) 0.0001(6) 0.0103(6) -0.0003(5)
N7 0.0128(6) 0.0236(6) 0.0188(6) -0.0036(4) 0.0058(5) -0.0013(4)
N8 0.0223(7) 0.0475(8) 0.0286(7) -0.0155(6) 0.0088(6) -0.0019(6)
N9 0.0230(6) 0.0174(5) 0.0137(5) -0.0004(5) 0.0072(5) -0.0027(4)
N10 0.0353(8) 0.0187(6) 0.0166(6) -0.0034(5) 0.0115(5) -0.0016(4)
N11 0.0167(6) 0.0222(6) 0.0171(5) -0.0033(5) 0.0072(4) 0.0009(4)
N12 0.0227(7) 0.0343(7) 0.0223(6) -0.0094(5) 0.0101(5) -0.0028(5)
O1 0.0453(8) 0.0366(6) 0.0257(6) 0.0112(6) 0.0064(5) 0.0120(5)
O2 0.0448(8) 0.0297(6) 0.0263(6) -0.0089(5) 0.0201(5) 0.0015(4)
O3 0.0386(8) 0.0362(7) 0.0330(6) -0.0105(5) 0.0013(5) -0.0132(5)
O4 0.0245(6) 0.0557(8) 0.0299(6) 0.0066(6) -0.0049(5) -0.0033(5)
O5 0.1003(13) 0.0196(6) 0.0352(7) -0.0021(6) 0.0143(7) -0.0087(5)
O6 0.0652(10) 0.0207(6) 0.0340(6) 0.0027(6) 0.0136(6) 0.0094(4)
O7 0.0398(8) 0.0994(12) 0.0343(7) -0.0389(8) 0.0190(6) -0.0051(7)
O8 0.0387(8) 0.0665(9) 0.0325(7) -0.0342(7) 0.0077(6) -0.0108(6)
O9 0.0364(7) 0.0314(6) 0.0198(5) -0.0067(5) 0.0031(5) -0.0074(4)
O10 0.0391(7) 0.0383(6) 0.0303(6) 0.0010(5) 0.0194(5) -0.0106(5)
O11 0.0183(6) 0.0515(8) 0.0434(7) -0.0048(5) 0.0104(5) 0.0022(5)
O12 0.0375(7) 0.0281(6) 0.0439(7) -0.0129(5) 0.0184(6) -0.0003(5)

loop_
_atom_site_label
_atom_site_fract_x
_atom_site_fract_y
_atom_site_fract_z
_atom_site_U_iso_or_equiv
_atom_site_thermal_displace_type
_atom_site_calc_flag
_atom_site_refinement_flags
_atom_site_occupancy
_atom_site_disorder_group
_atom_site_type_symbol
C1 1.10720(11) 0.5111(2) 0.32365(9) 0.0179(3) Uani d . 1 . C
C2 0.93625(11) 0.5956(2) 0.32705(9) 0.0168(3) Uani d . 1 . C
C3 1.00836(11) 0.7511(2) 0.33030(9) 0.0173(3) Uani d . 1 . C
C4 1.08410(12) 0.4987(2) 0.21157(9) 0.0178(3) Uani d . 1 . C
C5 0.90077(11) 0.5757(2) 0.15365(9) 0.0166(3) Uani d . 1 . C
C6 0.97020(11) 0.7335(2) 0.15690(9) 0.0171(3) Uani d . 1 . C
N1 1.01222(10) 0.45845(14) 0.34615(8) 0.0186(3) Uani d . 1 . N
N2 1.02746(11) 0.36460(14) 0.42874(8) 0.0238(3) Uani d . 1 . N
N3 1.11783(9) 0.68472(14) 0.34902(8) 0.0185(2) Uani d . 1 . N
N4 1.19506(10) 0.7277(2) 0.43801(8) 0.0255(3) Uani d . 1 . N
N5 0.97287(10) 0.83010(13) 0.23890(8) 0.0188(3) Uani d . 1 . N
N6 0.96981(12) 0.99998(15) 0.23253(9) 0.0308(3) Uani d . 1 . N
N7 0.85806(9) 0.58261(13) 0.23218(8) 0.0182(2) Uani d . 1 . N
N8 0.77247(11) 0.4731(2) 0.22624(10) 0.0326(3) Uani d . 1 . N
N9 0.97620(10) 0.43585(13) 0.16435(7) 0.0177(2) Uani d . 1 . N
N10 0.96495(11) 0.35815(14) 0.07412(8) 0.0228(3) Uani d . 1 . N
N11 1.07432(10) 0.65821(14) 0.16502(8) 0.0183(2) Uani d . 1 . N
N12 1.16436(10) 0.7536(2) 0.17904(8) 0.0257(3) Uani d . 1 . N
O1 1.11373(11) 0.29824(15) 0.46342(8) 0.0371(3) Uani d . 1 . O
O2 0.94947(10) 0.35243(13) 0.45625(7) 0.0315(3) Uani d . 1 . O
O3 1.18758(11) 0.86525(15) 0.46553(8) 0.0384(3) Uani d . 1 . O
O4 1.26401(10) 0.6273(2) 0.47512(8) 0.0400(3) Uani d . 1 . O
O5 0.98885(15) 1.07368(14) 0.30776(9) 0.0535(4) Uani d . 1 . O
O6 0.94454(12) 1.05803(13) 0.15316(8) 0.0405(3) Uani d . 1 . O
O7 0.75175(11) 0.4517(2) 0.29931(9) 0.0561(4) Uani d . 1 . O
O8 0.72508(11) 0.4161(2) 0.14838(9) 0.0468(4) Uani d . 1 . O
O9 0.87372(10) 0.34231(13) 0.02086(7) 0.0306(3) Uani d . 1 . O
O10 1.04669(10) 0.30949(14) 0.06142(8) 0.0339(3) Uani d . 1 . O
O11 1.25148(9) 0.6851(2) 0.20917(9) 0.0377(3) Uani d . 1 . O
O12 1.14891(10) 0.89760(14) 0.15769(8) 0.0352(3) Uani d . 1 . O
H1 1.1713(14) 0.4526(19) 0.3563(11) 0.018(4) Uiso d . 1 . H
H2 0.8996(14) 0.6011(18) 0.3708(11) 0.019(4) Uiso d . 1 . H
H3 1.0088(14) 0.827(2) 0.3782(12) 0.026(4) Uiso d . 1 . H
H4 1.1379(14) 0.4329(19) 0.2004(11) 0.018(4) Uiso d . 1 . H
H5 0.8437(14) 0.5633(18) 0.0976(11) 0.017(4) Uiso d . 1 . H
H6 0.9434(12) 0.7964(18) 0.1026(11) 0.015(4) Uiso d . 1 . H

loop_
_geom_bond_atom_site_label_1
_geom_bond_atom_site_label_2
_geom_bond_site_symmetry_2
_geom_bond_distance
_geom_bond_publ_flag
C1 N1 . 1.455(2) ?
C1 N3 . 1.462(2) ?
C1 C4 . 1.591(2) ?
C2 N7 . 1.451(2) ?
C2 N1 . 1.465(2) ?
C2 C3 . 1.576(2) ?
C3 N5 . 1.434(2) ?
C3 N3 . 1.475(2) ?
C4 N9 . 1.455(2) ?
C4 N11 . 1.460(2) ?
C5 N7 . 1.446(2) ?
C5 N9 . 1.486(2) ?
C5 C6 . 1.570(2) ?
C6 N5 . 1.439(2) ?
C6 N11 . 1.467(2) ?
N1 N2 . 1.402(2) ?
N2 O1 . 1.209(2) ?
N2 O2 . 1.221(2) ?
N3 N4 . 1.422(2) ?
N4 O3 . 1.211(2) ?
N4 O4 . 1.213(2) ?
N5 N6 . 1.391(2) ?
N6 O6 . 1.210(2) ?
N6 O5 . 1.219(2) ?
N7 N8 . 1.416(2) ?
N8 O7 . 1.210(2) ?
N8 O8 . 1.212(2) ?
N9 N10 . 1.4431(15) ?
N10 O9 . 1.209(2) ?
N10 O10 . 1.214(2) ?
N11 N12 . 1.373(2) ?
N12 O12 . 1.218(2) ?
N12 O11 . 1.220(2) ?

loop_
_cod_related_entry_id
_cod_related_entry_database
_cod_related_entry_code
1 ChemSpider 8064994
